data_1554035
loop_
_publ_author_name
'Pavan, Mysore S.'
'Jana, Ajay Kumar'
'Natarajan, S.'
'Guru Row, Tayur N.'

_publ_section_title
;
 Halogen Bonding and Chalcogen Bonding in
 4,7-Dibromo-5,6-dinitro-2,1,3-benzothiadiazole.
;
_journal_issue 34
_journal_name_full 'The journal of physical chemistry. B'
_journal_page_first 11382
_journal_page_last 11390
_journal_paper_doi 10.1021/acs.jpcb.5b03533
_journal_volume 119
_journal_year 2015
_chemical_formula_moiety 'C6 Br2 N4 O4 S'
_chemical_formula_sum 'C6 Br2 N4 O4 S'
_chemical_formula_weight 383.98
_space_group_crystal_system triclinic
_space_group_IT_number 2
_space_group_name_Hall '-P 1'
_space_group_name_H-M_alt 'P -1'
_atom_sites_solution_primary iterative
_audit_creation_date 2014-02-11
_audit_creation_method
;
Olex2 1.2
(compiled 2013.09.17 svn.r2790 for OlexSys, GUI svn.r4601)
;
_cell_angle_alpha 86.709(4)
_cell_angle_beta 77.084(4)
_cell_angle_gamma 76.289(4)
_cell_formula_units_Z 4
_cell_length_a 9.1670(5)
_cell_length_b 10.2561(5)
_cell_length_c 11.4773(6)
_cell_measurement_reflns_used 4943
_cell_measurement_temperature 100(2)
_cell_measurement_theta_max 27.5460
_cell_measurement_theta_min 3.5560
_cell_volume 1021.78(9)
_computing_cell_refinement
;
CrysAlisPro, Agilent Technologies,
Version 1.171.37.31 (release 14-01-2014 CrysAlis171 .NET)
(compiled Jan 14 2014,18:38:05)
;
_computing_data_collection
;
CrysAlisPro, Agilent Technologies,
Version 1.171.37.31 (release 14-01-2014 CrysAlis171 .NET)
(compiled Jan 14 2014,18:38:05)
;
_computing_data_reduction
;
CrysAlisPro, Agilent Technologies,
Version 1.171.37.31 (release 14-01-2014 CrysAlis171 .NET)
(compiled Jan 14 2014,18:38:05)
;
_computing_molecular_graphics
;
O. V. Dolomanov, L. J. Bourhis, R. J. Gildea, J. A. K. Howard and H. Puschmann,
OLEX2: a complete structure solution, refinement and analysis program.
J. Appl. Cryst. (2009). 42, 339-341.
;
_computing_publication_material
;
O. V. Dolomanov, L. J. Bourhis, R. J. Gildea, J. A. K. Howard and H. Puschmann,
OLEX2: a complete structure solution, refinement and analysis program.
J. Appl. Cryst. (2009). 42, 339-341.
;
_computing_structure_refinement
;
SHELX, G.M. Sheldrick, Acta Cryst.
(2008). A64, 112-122
;
_computing_structure_solution
'L.J. Bourhis, O.V. Dolomanov, R.J. Gildea, J.A.K. Howard, H. Puschmann, in preparation (2013)'
_diffrn_ambient_temperature 100.15
_diffrn_detector 'CCD plate'
_diffrn_detector_area_resol_mean 8.0419
_diffrn_detector_type Eos
_diffrn_measured_fraction_theta_full 0.9991
_diffrn_measured_fraction_theta_max 0.9994
_diffrn_measurement_device 'four-circle diffractometer'
_diffrn_measurement_device_type 'Xcalibur, Eos, Nova'
_diffrn_measurement_method '\w scans'
_diffrn_orient_matrix_UB_11 -0.0592958000
_diffrn_orient_matrix_UB_12 0.0037713000
_diffrn_orient_matrix_UB_13 -0.0314237000
_diffrn_orient_matrix_UB_21 0.0301830000
_diffrn_orient_matrix_UB_22 0.0467838000
_diffrn_orient_matrix_UB_23 -0.0405492000
_diffrn_orient_matrix_UB_31 0.0472023000
_diffrn_orient_matrix_UB_32 -0.0535240000
_diffrn_orient_matrix_UB_33 -0.0372632000
_diffrn_radiation_monochromator mirror
_diffrn_radiation_probe x-ray
_diffrn_radiation_type 'Mo K\a'
_diffrn_radiation_wavelength 0.71073
_diffrn_reflns_av_R_equivalents 0.0394
_diffrn_reflns_av_unetI/netI 0.0692
_diffrn_reflns_Laue_measured_fraction_full 0.999
_diffrn_reflns_Laue_measured_fraction_max 1.000
_diffrn_reflns_limit_h_max 11
_diffrn_reflns_limit_h_min -11
_diffrn_reflns_limit_k_max 12
_diffrn_reflns_limit_k_min -13
_diffrn_reflns_limit_l_max 14
_diffrn_reflns_limit_l_min -11
_diffrn_reflns_number 9337
_diffrn_reflns_point_group_measured_fraction_full 0.999
_diffrn_reflns_point_group_measured_fraction_max 1.000
_diffrn_reflns_theta_full 25.242
_diffrn_reflns_theta_max 27.476
_diffrn_reflns_theta_min 2.638
_diffrn_source 'Mova (Mo) X-ray Source'
_exptl_absorpt_coefficient_mu 8.146
_exptl_absorpt_correction_T_max 0.521
_exptl_absorpt_correction_T_min 0.364
_exptl_absorpt_correction_type analytical
_exptl_absorpt_process_details
;
CrysAlisPro, Agilent Technologies,
Version 1.171.37.31 (release 14-01-2014 CrysAlis171 .NET)
(compiled Jan 14 2014,18:38:05)
Analytical numeric absorption correction using a multifaceted crystal
			model based on expressions derived by R.C. Clark & J.S. Reid.
(Clark, R. C. & Reid, J. S. (1995). Acta Cryst. A51, 887-897)
Empirical absorption correction using spherical harmonics,
 implemented in SCALE3 ABSPACK scaling algorithm.
;
_exptl_crystal_density_diffrn 2.496
_exptl_crystal_description
;
;
_exptl_crystal_F_000 728
_exptl_crystal_size_max 0.1825
_exptl_crystal_size_mid 0.1545
_exptl_crystal_size_min 0.1058
_refine_diff_density_max 0.863
_refine_diff_density_min -0.837
_refine_diff_density_rms 0.194
_refine_ls_extinction_coef 0.0024(2)
_refine_ls_extinction_expression Fc^*^=kFc[1+0.001xFc^2^\l^3^/sin(2\q)]^-1/4^
_refine_ls_extinction_method SHELXL
_refine_ls_goodness_of_fit_ref 1.037
_refine_ls_hydrogen_treatment undef
_refine_ls_matrix_type full
_refine_ls_number_parameters 308
_refine_ls_number_reflns 4672
_refine_ls_number_restraints 0
_refine_ls_restrained_S_all 1.037
_refine_ls_R_factor_all 0.0501
_refine_ls_R_factor_gt 0.0397
_refine_ls_shift/su_max 0.001
_refine_ls_shift/su_mean 0.000
_refine_ls_structure_factor_coef Fsqd
_refine_ls_weighting_details
;
 w=1/[\s^2^(Fo^2^)+(0.0278P)^2^]
 where P=(Fo^2^+2Fc^2^)/3
;
_refine_ls_weighting_scheme calc
_refine_ls_wR_factor_gt 0.0733
_refine_ls_wR_factor_ref 0.0797
_reflns_Friedel_coverage 0.000
_reflns_number_gt 3963
_reflns_number_total 4672
_reflns_threshold_expression 'I > 2\s(I)'
_cod_data_source_file jp5b03533_si_005.cif
_cod_data_source_block f1
_cod_database_code 1554035
_shelxl_version_number 2013-2
_chemical_oxdiff_formula 'C12 N8 O8 S2 BR4'
_chemical_oxdiff_usercomment 'ANOTHER FORM'
_shelx_space_group_comment
;
The symmetry employed for this shelxl refinement is uniquely defined
by the following loop, which should always be used as a source of
symmetry information in preference to the above space-group names.
They are only intended as comments.
;
_shelx_estimated_absorpt_t_max 0.468
_shelx_estimated_absorpt_t_min 0.322
_reflns_odcompleteness_completeness 99.91
_reflns_odcompleteness_iscentric 1
_reflns_odcompleteness_theta 27.42
_olex2_refinement_description
;
;

loop_
_space_group_symop_operation_xyz
'x, y, z'
'-x, -y, -z'

loop_
_atom_site_label
_atom_site_type_symbol
_atom_site_fract_x
_atom_site_fract_y
_atom_site_fract_z
_atom_site_U_iso_or_equiv
_atom_site_adp_type
_atom_site_occupancy
_atom_site_site_symmetry_order
_atom_site_calc_flag
Br3 Br 0.54807(4) 0.98094(4) 0.77280(4) 0.01254(11) Uani 1 1 d
Br2 Br 0.89959(4) 0.53045(4) 0.73397(4) 0.01298(11) Uani 1 1 d
Br4 Br 0.49020(4) 0.53826(4) 1.21215(3) 0.01198(11) Uani 1 1 d
Br1 Br 0.85028(4) 0.96420(4) 0.28814(4) 0.01311(11) Uani 1 1 d
S2 S 0.17753(11) 0.72543(11) 0.93965(9) 0.0135(2) Uani 1 1 d
S1 S 0.48869(10) 0.76620(11) 0.55441(10) 0.0131(2) Uani 1 1 d
O4 O 1.1889(3) 0.8069(3) 0.2769(3) 0.0175(7) Uani 1 1 d
O8 O 0.7427(3) 0.6892(3) 1.2204(3) 0.0196(7) Uani 1 1 d
N2 N 1.1472(3) 0.8265(3) 0.3842(3) 0.0121(8) Uani 1 1 d
N8 N 0.7705(4) 0.6747(3) 1.1133(3) 0.0123(7) Uani 1 1 d
O1 O 1.1817(3) 0.6702(3) 0.6737(3) 0.0175(7) Uani 1 1 d
O7 O 0.8954(3) 0.6273(3) 1.0492(3) 0.0190(7) Uani 1 1 d
N6 N 0.2685(3) 0.6538(3) 1.0393(3) 0.0121(7) Uani 1 1 d
O3 O 1.2124(3) 0.8778(3) 0.4449(3) 0.0182(7) Uani 1 1 d
O6 O 0.8171(3) 0.9200(3) 1.0074(3) 0.0188(7) Uani 1 1 d
O2 O 1.2654(3) 0.5826(3) 0.4967(3) 0.0181(7) Uani 1 1 d
O5 O 0.8718(3) 0.8470(3) 0.8246(3) 0.0161(7) Uani 1 1 d
N4 N 0.6108(3) 0.6800(3) 0.6266(3) 0.0098(7) Uani 1 1 d
N3 N 0.5950(3) 0.8410(3) 0.4573(3) 0.0141(8) Uani 1 1 d
N5 N 0.2916(3) 0.8147(3) 0.8697(3) 0.0115(7) Uani 1 1 d
N7 N 0.7929(4) 0.8627(3) 0.9260(3) 0.0111(7) Uani 1 1 d
C9 C 0.6399(4) 0.7147(4) 1.0514(3) 0.0095(8) Uani 1 1 d
N1 N 1.1656(3) 0.6467(3) 0.5756(3) 0.0113(7) Uani 1 1 d
C2 C 1.0046(4) 0.7858(4) 0.4473(4) 0.0091(8) Uani 1 1 d
C10 C 0.5155(4) 0.6617(4) 1.0873(3) 0.0097(8) Uani 1 1 d
C3 C 1.0131(4) 0.6994(4) 0.5466(4) 0.0105(8) Uani 1 1 d
C8 C 0.6545(4) 0.8045(4) 0.9543(3) 0.0087(8) Uani 1 1 d
C11 C 0.3974(4) 0.6995(4) 1.0212(3) 0.0096(8) Uani 1 1 d
C1 C 0.8709(4) 0.8403(4) 0.4120(3) 0.0094(8) Uani 1 1 d
C5 C 0.7471(4) 0.7080(4) 0.5752(3) 0.0101(8) Uani 1 1 d
C12 C 0.4122(4) 0.7914(4) 0.9232(4) 0.0103(8) Uani 1 1 d
C6 C 0.7383(4) 0.8005(4) 0.4781(3) 0.0107(9) Uani 1 1 d
C4 C 0.8891(4) 0.6554(4) 0.6106(3) 0.0090(8) Uani 1 1 d
C7 C 0.5418(4) 0.8479(4) 0.8916(3) 0.0117(9) Uani 1 1 d

loop_
_atom_site_aniso_label
_atom_site_aniso_U_11
_atom_site_aniso_U_22
_atom_site_aniso_U_33
_atom_site_aniso_U_23
_atom_site_aniso_U_13
_atom_site_aniso_U_12
Br3 0.0158(2) 0.0106(2) 0.0108(2) 0.00495(16) -0.00239(16) -0.00389(15)
Br2 0.0150(2) 0.0126(2) 0.0123(2) 0.00664(17) -0.00550(16) -0.00411(15)
Br4 0.01291(19) 0.0123(2) 0.0097(2) 0.00511(16) -0.00193(15) -0.00253(15)
Br1 0.0144(2) 0.0143(2) 0.0111(2) 0.00651(17) -0.00430(16) -0.00418(15)
S2 0.0111(5) 0.0168(5) 0.0137(6) 0.0047(4) -0.0046(4) -0.0048(4)
S1 0.0078(4) 0.0165(5) 0.0154(6) 0.0044(4) -0.0031(4) -0.0041(4)
O4 0.0158(14) 0.0234(17) 0.0111(17) -0.0002(13) 0.0022(12) -0.0050(12)
O8 0.0222(15) 0.0276(18) 0.0119(17) 0.0028(14) -0.0085(13) -0.0077(13)
N2 0.0083(15) 0.0113(18) 0.016(2) 0.0057(15) -0.0026(14) -0.0021(13)
N8 0.0135(16) 0.0098(18) 0.015(2) 0.0035(15) -0.0048(14) -0.0035(13)
O1 0.0173(14) 0.0284(18) 0.0083(16) -0.0010(14) -0.0056(12) -0.0051(13)
O7 0.0100(13) 0.0213(17) 0.0221(18) 0.0021(14) -0.0005(12) 0.0000(12)
N6 0.0094(15) 0.0160(18) 0.0109(19) 0.0048(15) -0.0023(13) -0.0042(13)
O3 0.0146(14) 0.0238(17) 0.0223(18) 0.0041(14) -0.0088(13) -0.0125(12)
O6 0.0213(15) 0.0186(17) 0.0194(18) -0.0045(14) -0.0050(13) -0.0083(12)
O2 0.0106(13) 0.0180(16) 0.0243(18) -0.0030(14) -0.0040(12) 0.0002(12)
O5 0.0157(14) 0.0197(16) 0.0115(17) 0.0016(13) 0.0030(12) -0.0075(12)
N4 0.0115(15) 0.0098(17) 0.0092(18) 0.0021(14) -0.0038(13) -0.0036(13)
N3 0.0101(16) 0.0158(19) 0.015(2) 0.0052(15) -0.0018(14) -0.0027(13)
N5 0.0104(15) 0.0143(18) 0.0103(19) 0.0041(14) -0.0024(13) -0.0047(13)
N7 0.0121(16) 0.0102(17) 0.0102(19) 0.0029(14) -0.0016(14) -0.0022(13)
C9 0.0086(17) 0.011(2) 0.007(2) 0.0013(16) -0.0012(15) 0.0020(15)
N1 0.0076(15) 0.0105(17) 0.015(2) 0.0049(15) -0.0032(14) 0.0000(13)
C2 0.0063(17) 0.010(2) 0.011(2) -0.0028(16) 0.0004(15) -0.0035(14)
C10 0.0097(17) 0.011(2) 0.006(2) 0.0032(16) -0.0005(15) -0.0012(15)
C3 0.0123(18) 0.011(2) 0.009(2) -0.0001(16) -0.0045(16) -0.0009(15)
C8 0.0094(17) 0.0060(19) 0.009(2) -0.0003(16) 0.0018(15) -0.0029(14)
C11 0.0112(18) 0.011(2) 0.003(2) 0.0025(16) 0.0024(15) -0.0008(15)
C1 0.0128(18) 0.0070(19) 0.010(2) -0.0002(16) -0.0051(15) -0.0034(14)
C5 0.0096(17) 0.009(2) 0.008(2) -0.0008(16) 0.0012(15) 0.0029(15)
C12 0.0128(18) 0.0069(19) 0.010(2) 0.0012(16) -0.0009(16) -0.0012(15)
C6 0.0115(18) 0.010(2) 0.009(2) -0.0022(16) -0.0032(15) 0.0021(15)
C4 0.0115(18) 0.010(2) 0.007(2) 0.0017(16) -0.0043(15) -0.0038(15)
C7 0.0128(18) 0.012(2) 0.007(2) 0.0019(17) 0.0003(16) 0.0011(15)

loop_
_atom_type_symbol
_atom_type_description
_atom_type_scat_dispersion_real
_atom_type_scat_dispersion_imag
_atom_type_scat_source
C C 0.0033 0.0016 'International Tables Vol C Tables 4.2.6.8 and 6.1.1.4'
Br Br -0.2901 2.4595 'International Tables Vol C Tables 4.2.6.8 and 6.1.1.4'
N N 0.0061 0.0033 'International Tables Vol C Tables 4.2.6.8 and 6.1.1.4'
O O 0.0106 0.0060 'International Tables Vol C Tables 4.2.6.8 and 6.1.1.4'
S S 0.1246 0.1234 'International Tables Vol C Tables 4.2.6.8 and 6.1.1.4'

loop_
_exptl_crystal_face_index_h
_exptl_crystal_face_index_k
_exptl_crystal_face_index_l
_exptl_crystal_face_perp_dist
_exptl_oxdiff_crystal_face_indexfrac_h
_exptl_oxdiff_crystal_face_indexfrac_k
_exptl_oxdiff_crystal_face_indexfrac_l
_exptl_oxdiff_crystal_face_x
_exptl_oxdiff_crystal_face_y
_exptl_oxdiff_crystal_face_z
1 -12 -8 0.0493 0.7103 -11.9797 -7.6979 0.1546 -0.2269 0.9616
-11 -7 3 0.0933 -11.2937 -6.5293 3.3822 0.5388 -0.7835 -0.3096
10 11 0 0.0494 10.2608 10.8238 -0.1178 -0.5639 0.8209 -0.0906
3 -9 -11 0.0366 2.5152 -8.6656 -10.7262 0.1552 0.1054 0.9822
-7 5 -13 0.0758 -6.6774 5.2208 -12.8196 0.8185 0.5625 -0.1169
-2 8 11 0.0660 -2.2130 8.4020 11.2429 -0.1904 -0.1296 -0.9731
6 -3 15 0.0807 6.0000 -3.0000 15.0000 -0.8384 -0.5675 -0.1152
1 5 15 0.0538 1.0000 5.0000 15.0000 -0.5118 -0.3441 -0.7794
-13 -2 -4 0.0867 -13.0000 -2.0000 -4.0000 0.8890 -0.3238 -0.3575
-2 -14 0 0.0697 -2.0000 -14.0000 0.0000 0.0658 -0.7153 0.6549
1 14 1 0.0674 1.0000 14.0000 1.0000 -0.0379 0.6446 -0.7394

loop_
_geom_angle_atom_site_label_1
_geom_angle_atom_site_label_2
_geom_angle_atom_site_label_3
_geom_angle
N5 S2 N6 101.39(17)
N3 S1 N4 101.63(17)
O4 N2 O3 125.5(4)
O4 N2 C2 117.6(3)
O3 N2 C2 116.8(3)
O8 N8 O7 126.7(3)
O8 N8 C9 117.8(3)
O7 N8 C9 115.5(3)
C11 N6 S2 106.0(3)
C5 N4 S1 106.0(3)
C6 N3 S1 106.1(3)
C12 N5 S2 106.5(3)
O6 N7 O5 126.4(4)
O6 N7 C8 116.3(3)
O5 N7 C8 117.2(3)
C10 C9 N8 119.6(3)
C10 C9 C8 122.7(3)
C8 C9 N8 117.7(3)
O1 N1 O2 125.8(3)
O1 N1 C3 118.1(3)
O2 N1 C3 116.1(3)
C3 C2 N2 117.8(3)
C1 C2 N2 118.9(3)
C1 C2 C3 123.1(4)
C9 C10 Br4 125.2(3)
C9 C10 C11 116.9(4)
C11 C10 Br4 117.8(3)
C2 C3 N1 117.9(4)
C4 C3 N1 119.4(3)
C4 C3 C2 122.6(3)
C9 C8 N7 118.3(3)
C7 C8 N7 118.9(4)
C7 C8 C9 122.5(4)
N6 C11 C10 126.1(4)
N6 C11 C12 113.6(3)
C10 C11 C12 120.3(4)
C2 C1 Br1 125.1(3)
C2 C1 C6 116.1(3)
C6 C1 Br1 118.8(3)
N4 C5 C6 113.2(3)
N4 C5 C4 126.0(4)
C4 C5 C6 120.8(4)
N5 C12 C11 112.5(4)
N5 C12 C7 126.7(4)
C7 C12 C11 120.8(3)
N3 C6 C1 125.8(4)
N3 C6 C5 113.0(4)
C1 C6 C5 121.2(3)
C3 C4 Br2 123.7(3)
C3 C4 C5 116.1(3)
C5 C4 Br2 120.2(3)
C8 C7 Br3 123.7(3)
C8 C7 C12 116.7(4)
C12 C7 Br3 119.6(3)

loop_
_geom_bond_atom_site_label_1
_geom_bond_atom_site_label_2
_geom_bond_distance
Br3 C7 1.874(4)
Br2 C4 1.857(4)
Br4 C10 1.868(4)
Br1 C1 1.863(4)
S2 N6 1.607(3)
S2 N5 1.603(4)
S1 N4 1.607(3)
S1 N3 1.597(4)
O4 N2 1.218(4)
O8 N8 1.209(4)
N2 O3 1.223(4)
N2 C2 1.486(5)
N8 O7 1.220(4)
N8 C9 1.490(5)
O1 N1 1.212(4)
N6 C11 1.342(5)
O6 N7 1.218(4)
O2 N1 1.225(4)
O5 N7 1.222(4)
N4 C5 1.346(5)
N3 C6 1.352(5)
N5 C12 1.348(5)
N7 C8 1.491(5)
C9 C10 1.351(5)
C9 C8 1.407(5)
N1 C3 1.479(4)
C2 C3 1.407(6)
C2 C1 1.360(5)
C10 C11 1.426(5)
C3 C4 1.366(5)
C8 C7 1.364(5)
C11 C12 1.429(5)
C1 C6 1.417(6)
C5 C6 1.425(5)
C5 C4 1.425(5)
C12 C7 1.411(6)
